data_1004145
loop_
_publ_author_name
'Renard, C'
'Daviero-Minaud, S'
'Abraham, F'

_publ_section_title
;
High-pressure synthesis and crystal structure of a new strontium
ruthenium oxide: Sr2 Ru3 O10
;
_journal_coden_ASTM JSSCBI
_journal_name_full 'Journal of Solid State Chemistry'
_journal_page_first 266
_journal_page_last 272
_journal_paper_doi 10.1006/jssc.1998.8105
_journal_volume 143
_journal_year 1999
_chemical_formula_structural 'Sr2 Ru3 O10'
_chemical_formula_sum 'O10 Ru3 Sr2'
_chemical_name_systematic
;
Distrontium diruthenium(VI) ruthenium(IV) oxide
;
_space_group_IT_number 12
_symmetry_cell_setting monoclinic
_symmetry_Int_Tables_number 12
_symmetry_space_group_name_Hall '-C 2y'
_symmetry_space_group_name_H-M 'C 1 2/m 1'
_cell_angle_alpha 90
_cell_angle_beta 105.3(4)
_cell_angle_gamma 90
_cell_formula_units_Z 2
_cell_length_a 10.985(3)
_cell_length_b 5.635(1)
_cell_length_c 6.452(6)
_cell_volume 385.2
_refine_ls_R_factor_all 0.032
_cod_database_code 1004145

loop_
_symmetry_equiv_pos_as_xyz
x,y,z
x,-y,z
-x,-y,-z
-x,y,-z
1/2+x,1/2+y,z
1/2+x,1/2-y,z
1/2-x,1/2-y,-z
1/2-x,1/2+y,-z

loop_
_atom_site_aniso_label
_atom_site_aniso_U_11
_atom_site_aniso_U_12
_atom_site_aniso_U_13
_atom_site_aniso_U_22
_atom_site_aniso_U_23
_atom_site_aniso_U_33
Ru1 0.0065(5) 0. 0.0036(3) 0.0032(4) 0. 0.0042(4)
Ru2 0.0044(3) 0. 0.0030(2) 0.0036(3) 0. 0.0042(3)
Sr1 0.0068(4) 0. 0.0043(3) 0.0078(4) 0. 0.0100(4)
O1 0.013(2) 0.001(2) 0.005(2) 0.005(2) -0.002(2) 0.004(2)
O2 0.008(3) 0. 0.004(3) 0.017(3) 0. 0.007(3)
O3 0.003(3) 0. 0.002(2) 0.006(3) 0. 0.010(3)
O4 0.003(3) 0. 0.003(2) 0.008(3) 0. 0.014(3)

loop_
_atom_site_label
_atom_site_type_symbol
_atom_site_symmetry_multiplicity
_atom_site_Wyckoff_symbol
_atom_site_fract_x
_atom_site_fract_y
_atom_site_fract_z
_atom_site_occupancy
_atom_site_attached_hydrogens
_atom_site_calc_flag
Ru1 Ru4+ 2 a 0. 0. 0. 1. 0 d
Ru2 Ru6+ 4 h 0. 0.2299(1) 0.5 1. 0 d
Sr1 Sr2+ 4 i 0.67081(9) 0. 0.1455(1) 1. 0 d
O1 O2- 8 j -0.0193(4) 0.2458(8) 0.1915(7) 1. 0 d
O2 O2- 4 i 0.1918(7) 0. 0.116(1) 1. 0 d
O3 O2- 4 i 0.3839(6) 0. 0.475(1) 1. 0 d
O4 O2- 4 i 0.8611(6) 0. 0.459(1) 1. 0 d

loop_
_atom_type_symbol
_atom_type_oxidation_number
Ru4+ 4.000
Ru6+ 6.000
Sr2+ 2.000
O2- -2.000
